data_4115662
loop_
_publ_author_name
'David S. McGuinness'
'Kingsley J. Cavell'
'Brian F. Yates'
'Brian W. Skelton'
'Allan H. White'

_publ_contact_author_address
;
   Department of Chemistry
   University of Western Australia
   35 Stirling Highway
   Crawley
   Western Australia 6009
   Australia
;
_publ_contact_author_email bws@crystal.uwa.edu.au
_publ_contact_author_fax (+61)_08_9380_1118
_publ_contact_author_name 'Skelton, B. W.'
_publ_contact_author_phone (+61)_08-9380_3481
_publ_section_title
;
 Oxidative Addition of the Imidazolium Cation to Zerovalent Ni, Pd, and
 Pt: A Combined Density Functional and Experimental Study
;
_journal_name_full 'Journal of the American Chemical Society'
_journal_page_first 8317
_journal_page_last 8328
_journal_paper_doi 10.1021/ja010628p
_journal_volume 123
_journal_year 2001
_chemical_formula_sum 'C45 H46 B Cl4 F4 I N2 P2 Pt'
_chemical_formula_weight 1227.42
_space_group_IT_number 62
_symmetry_cell_setting orthorhombic
_symmetry_space_group_name_Hall '-P 2ac 2n'
_symmetry_space_group_name_H-M 'P n m a'
_cell_angle_alpha 90.00000
_cell_angle_beta 90.00000
_cell_angle_gamma 90.00000
_cell_formula_units_Z 4
_cell_length_a 18.9890(10)
_cell_length_b 15.9700(10)
_cell_length_c 15.5860(10)
_cell_measurement_reflns_used 7961
_cell_measurement_temperature 150
_cell_measurement_theta_max 24.4
_cell_measurement_theta_min 1.69
_cell_volume 4726.5(5)
_computing_cell_refinement 'Siemens SAINT (Siemens, 1995)'
_computing_data_collection 'Siemens SMART (Siemens, 1995)'
_computing_data_reduction 'xtal ADDREF SORTRF'
_computing_molecular_graphics xtal
_computing_publication_material 'xtal BONDLA CIFIO'
_computing_structure_refinement 'xtal CRYLSQ'
_computing_structure_solution xtal
_diffrn_ambient_temperature 150
_diffrn_measurement_device_type
;
Bruker SMART CCD diffractometer
;
_diffrn_measurement_method '\w scans'
_diffrn_radiation_detector 'CCD area detector'
_diffrn_radiation_monochromator graphite
_diffrn_radiation_source 'sealed tube'
_diffrn_radiation_type 'Mo K\a'
_diffrn_radiation_wavelength .71073
_diffrn_reflns_av_R_equivalents .070
_diffrn_reflns_av_sigmaI/netI .111
_diffrn_reflns_limit_h_max 32
_diffrn_reflns_limit_h_min 0
_diffrn_reflns_limit_k_max 27
_diffrn_reflns_limit_k_min 0
_diffrn_reflns_limit_l_max 26
_diffrn_reflns_limit_l_min 0
_diffrn_reflns_number 97594
_diffrn_reflns_theta_max 37.68
_diffrn_reflns_theta_min 1.69
_diffrn_standards_decay_% 0
_exptl_absorpt_coefficient_mu 3.966
_exptl_absorpt_correction_T_max .77
_exptl_absorpt_correction_T_min .51
_exptl_absorpt_correction_type multi-scan
_exptl_absorpt_process_details
;
 SADABS; Sheldrick, 1996
;
_exptl_crystal_colour colourless
_exptl_crystal_density_diffrn 1.725
_exptl_crystal_description prism
_exptl_crystal_F_000 2400
_exptl_crystal_size_max .2
_exptl_crystal_size_mid .17
_exptl_crystal_size_min .1
_refine_diff_density_max 2.424
_refine_diff_density_min -2.405
_refine_ls_goodness_of_fit_all 1.23
_refine_ls_goodness_of_fit_ref 1.419
_refine_ls_hydrogen_treatment noref
_refine_ls_matrix_type full
_refine_ls_number_constraints 0
_refine_ls_number_parameters 303
_refine_ls_number_reflns 8555
_refine_ls_number_restraints 0
_refine_ls_R_factor_all .084
_refine_ls_R_factor_gt .045
_refine_ls_shift/su_max .015
_refine_ls_shift/su_mean .001
_refine_ls_structure_factor_coef F
_refine_ls_weighting_scheme calc
_refine_ls_wR_factor_all .056
_refine_ls_wR_factor_ref .053
_reflns_d_resolution_high .581
_reflns_d_resolution_low 12.019
_reflns_Friedel_coverage 0
_reflns_limit_h_max 32
_reflns_limit_h_min 0
_reflns_limit_k_max 27
_reflns_limit_k_min 0
_reflns_limit_l_max 26
_reflns_limit_l_min 0
_reflns_number_gt 8555
_reflns_number_total 12903
_reflns_threshold_expression 'F    > 4.00 sig(F   )'
_cod_data_source_file ja010628p_2.cif
_cod_data_source_block dmpt
_cod_original_sg_symbol_Hall -p_2ac_2n
_cod_original_formula_sum 'C45 H46 B1 Cl4 F4 I1 N2 P2 Pt1'
_cod_database_code 4115662

loop_
_symmetry_equiv_pos_as_xyz
+x,+y,+z
1/2-x,-y,1/2+z
1/2+x,1/2-y,1/2-z
-x,1/2+y,-z
-x,-y,-z
1/2+x,+y,1/2-z
1/2-x,1/2+y,1/2+z
+x,1/2-y,+z

loop_
_atom_site_label
_atom_site_fract_x
_atom_site_fract_y
_atom_site_fract_z
_atom_site_U_iso_or_equiv
_atom_site_adp_type
_atom_site_occupancy
Pt .226456(10) .25000 .235530(13) .01599(8) Uani 1.00000
I .30820(2) .25000 .37293(3) .0306(2) Uani 1.00000
P1 .23047(5) .10510(6) .23493(6) .0171(4) Uani 1.00000
C111 .3213(2) .0677(3) .2320(3) .0221(17) Uani 1.00000
C112 .3703(2) .1133(3) .1857(3) .0250(19) Uani 1.00000
C113 .4386(2) .0843(3) .1745(3) .028(2) Uani 1.00000
C114 .4584(2) .0100(4) .2109(4) .041(3) Uani 1.00000
C115 .4112(3) -.0346(4) .2593(5) .065(4) Uani 1.00000
C116 .3426(3) -.0066(4) .2699(4) .046(3) Uani 1.00000
C121 .1900(2) .0548(2) .1419(2) .0195(16) Uani 1.00000
C122 .2293(2) .0203(3) .0761(3) .034(2) Uani 1.00000
C123 .1956(3) -.0168(4) .0072(3) .047(3) Uani 1.00000
C124 .1229(2) -.0193(4) .0023(3) .038(3) Uani 1.00000
C125 .0835(2) .0153(3) .0680(3) .031(2) Uani 1.00000
C126 .1168(2) .0512(3) .1375(3) .0245(19) Uani 1.00000
C131 .18315(18) .0561(2) .3226(2) .0194(16) Uani 1.00000
C132 .1738(2) -.0311(3) .3237(3) .0243(18) Uani 1.00000
C133 .1357(2) -.0690(3) .3887(3) .027(2) Uani 1.00000
C134 .1058(2) -.0202(3) .4524(3) .029(2) Uani 1.00000
C135 .1131(2) .0662(3) .4516(3) .028(2) Uani 1.00000
C136 .1521(2) .1043(3) .3865(3) .0222(17) Uani 1.00000
C1 .1616(2) .25000 .1348(3) .017(2) Uani 1.00000
N2 .0909(2) .25000 .1368(3) .021(2) Uani 1.00000
C21 .0482(3) .25000 .2153(4) .029(3) Uani 1.00000
C3 .0638(3) .25000 .0546(4) .028(3) Uani 1.00000
C31 -.0136(4) .25000 .0407(5) .058(5) Uani 1.00000
C4 .1188(3) .25000 .0007(4) .028(3) Uani 1.00000
C41 .1229(4) .25000 -.0946(5) .050(5) Uani 1.00000
N5 .1791(2) .25000 .0515(3) .021(2) Uani 1.00000
C51 .2495(3) .25000 .0180(4) .028(3) Uani 1.00000
B -.0256(2) .25000 .5045(3) .0048(7) Uiso 1.00000
F1 -.00206(18) .3205(2) .5600(2) .052(2) Uani 1.00000
F2 .0218(3) .25000 .4383(3) .060(3) Uani 1.00000
F3 -.0890(3) .25000 .4930(4) .075(4) Uani 1.00000
Cl1 .43489(8) .15931(8) .68734(10) .0463(7) Uani 1.00000
C10 .4488(6) .25000 .7503(6) .055(5) Uani 1.00000
Cl21 .26059(15) .25000 .7448(2) .0536(17) Uani .750(7)
Cl22 .1645(2) .25000 .6003(3) .095(3) Uani .750(7)
C20 .2510(7) .25000 .6312(9) .117(14) Uani .750(7)
Cl21' .1716(11) .1709(12) .6650(15) .211(10) Uiso .250(7)
C20' .211(3) .25000 .625(4) .12(2) Uiso .250(7)
H112 .35661 .16563 .16056 .03200 Uiso 1.00000
H113 .47143 .11604 .14116 .03400 Uiso 1.00000
H114 .50512 -.01118 .20260 .05100 Uiso 1.00000
H115 .42563 -.08597 .28709 .07600 Uiso 1.00000
H116 .30993 -.03770 .30392 .05600 Uiso 1.00000
H122 .27971 .02308 .07786 .04100 Uiso 1.00000
H123 .22338 -.04181 -.03766 .05700 Uiso 1.00000
H124 .10041 -.04487 -.04624 .04600 Uiso 1.00000
H125 .03320 .01448 .06486 .03800 Uiso 1.00000
H126 .08919 .07468 .18326 .03100 Uiso 1.00000
H132 .19455 -.06479 .27913 .03100 Uiso 1.00000
H133 .12993 -.12874 .38932 .03500 Uiso 1.00000
H134 .07995 -.04659 .49801 .03700 Uiso 1.00000
H135 .09101 .09979 .49550 .03600 Uiso 1.00000
H136 .15812 .16405 .38566 .02800 Uiso 1.00000
H21a .02321 .19836 .21778 .04300 Uiso 1.00000
H21b .07280 .25000 .26790 .04300 Uiso 1.00000
H31a -.03356 .29857 .01438 .08600 Uiso 1.00000
H31b -.03640 .25000 .09526 .08600 Uiso 1.00000
H41a .10062 .29857 -.11797 .07400 Uiso 1.00000
H41b .17089 .25000 -.11286 .07400 Uiso 1.00000
H51a .25174 .29802 -.01841 .04300 Uiso 1.00000
H51b .28879 .25000 .04705 .04300 Uiso 1.00000
H10a .49510 .25000 .77520 .08200 Uiso 1.00000
H10b .41587 .25000 .79947 .08200 Uiso 1.00000
H20 .27408 .20143 .60983 .15700 Uiso .750(7)
H20'a .26022 .25000 .63822 .22900 Uiso .250(7)
H20'b .20698 .25000 .56274 .22900 Uiso .250(7)

loop_
_atom_site_aniso_label
_atom_site_aniso_U_11
_atom_site_aniso_U_22
_atom_site_aniso_U_33
_atom_site_aniso_U_12
_atom_site_aniso_U_13
_atom_site_aniso_U_23
Pt .01381(7) .01891(8) .01526(8) .00000 -.00111(7) .00000
I .0296(2) .0330(2) .0291(2) .00000 -.00968(15) .00000
P1 .0141(3) .0207(4) .0166(4) .0004(3) .0003(3) .0000(4)
C111 .0179(15) .0277(18) .0206(17) .0016(13) -.0006(14) -.0033(16)
C112 .0184(16) .028(2) .029(2) -.0006(14) .0019(14) -.0006(16)
C113 .0180(16) .040(2) .024(2) -.0027(16) .0021(15) -.0036(18)
C114 .0192(18) .056(3) .049(3) .010(2) .0075(19) .008(3)
C115 .032(3) .066(4) .098(5) .027(3) .022(3) .048(4)
C116 .027(2) .051(3) .061(4) .015(2) .014(2) .028(3)
C121 .0205(15) .0211(17) .0169(16) -.0006(14) .0004(13) -.0008(13)
C122 .0197(17) .052(3) .029(2) -.0020(19) .0045(16) -.015(2)
C123 .034(2) .073(4) .034(3) -.002(3) .007(2) -.026(3)
C124 .031(2) .053(3) .029(2) -.005(2) -.0006(18) -.015(2)
C125 .026(2) .039(2) .027(2) -.0035(18) -.0052(16) -.0051(19)
C126 .0186(16) .031(2) .024(2) .0017(15) -.0007(14) -.0041(16)
C131 .0162(15) .0253(18) .0165(15) .0013(13) -.0013(12) -.0001(14)
C132 .0235(17) .025(2) .0242(19) -.0007(15) -.0005(14) .0020(16)
C133 .0252(18) .030(2) .026(2) -.0049(16) -.0042(15) .0080(17)
C134 .0214(17) .043(3) .023(2) -.0034(17) -.0002(15) .0086(18)
C135 .0226(18) .041(2) .0216(19) .0019(17) .0041(15) .0002(18)
C136 .0204(16) .0241(18) .0221(18) .0046(14) .0008(14) -.0007(14)
C1 .014(2) .016(2) .020(2) .00000 -.0009(17) .00000
N2 .0143(18) .025(2) .023(2) .00000 -.0016(16) .00000
C21 .023(3) .038(3) .025(3) .00000 .004(2) .00000
C3 .020(2) .040(4) .025(3) .00000 -.007(2) .00000
C31 .022(3) .108(8) .044(4) .00000 -.017(3) .00000
C4 .023(3) .037(3) .024(3) .00000 -.003(2) .00000
C41 .040(4) .087(7) .021(3) .00000 -.011(3) .00000
N5 .019(2) .027(2) .016(2) .00000 -.0007(16) .00000
C51 .023(2) .041(4) .019(3) .00000 .004(2) .00000
F1 .0499(18) .0379(18) .069(2) -.0030(14) .0162(17) -.0096(16)
F2 .073(4) .049(3) .057(3) .00000 .014(3) .00000
F3 .050(3) .072(4) .102(5) .00000 -.011(3) .00000
Cl1 .0506(7) .0329(6) .0555(8) .0049(5) .0105(6) .0042(6)
C10 .071(6) .047(5) .046(5) .00000 .000(4) .00000
Cl21 .0441(15) .0618(19) .0548(18) .00000 .0097(12) .00000
Cl22 .066(2) .126(4) .094(3) .00000 -.027(2) .00000
C20 .028(6) .28(3) .042(7) .00000 .000(5) .00000

loop_
_atom_type_symbol
_atom_type_oxidation_number
_atom_type_number_in_cell
_atom_type_scat_dispersion_real
_atom_type_scat_dispersion_imag
_atom_type_scat_source
C 0 180 .002 .002 'Int Tables Vol IV Tables 2.2B and 2.3.1'
H 0 184 0 0 'Int Tables Vol IV Tables 2.2B and 2.3.1'
B 0 4 0 .001 'Int Tables Vol IV Tables 2.2B and 2.3.1'
Cl 0 16 .132 .159 'Int Tables Vol IV Tables 2.2B and 2.3.1'
F 0 16 .014 .01 'Int Tables Vol IV Tables 2.2B and 2.3.1'
I 0 4 -.726 1.812 'Int Tables Vol IV Tables 2.2B and 2.3.1'
N 0 8 .004 .003 'Int Tables Vol IV Tables 2.2B and 2.3.1'
P 0 8 .09 .095 'Int Tables Vol IV Tables 2.2B and 2.3.1'
Pt 0 4 -2.352 8.388 'Int Tables Vol IV Tables 2.2B and 2.3.1'

loop_
_geom_angle_atom_site_label_1
_geom_angle_atom_site_label_2
_geom_angle_atom_site_label_3
_geom_angle_site_symmetry_1
_geom_angle_site_symmetry_3
_geom_angle
I Pt P1 . . 89.08(2)
I Pt C1 . . 177.81(14)
I Pt P1 . 8 89.08(2)
P1 Pt C1 . . 90.98(2)
P1 Pt P1 . 8 176.20(3)
C1 Pt P1 . 8 90.98(2)
Pt P1 C111 . . 111.01(13)
Pt P1 C121 . . 115.37(13)
Pt P1 C131 . . 114.34(13)
C111 P1 C121 . . 103.50(18)
C111 P1 C131 . . 110.20(18)
C121 P1 C131 . . 101.55(17)
P1 C111 C112 . . 118.4(3)
P1 C111 C116 . . 123.1(3)
C112 C111 C116 . . 118.5(4)
C111 C112 C113 . . 121.1(4)
C111 C112 H112 . . 119.3(4)
C113 C112 H112 . . 119.6(4)
C112 C113 C114 . . 119.7(4)
C112 C113 H113 . . 120.0(4)
C114 C113 H113 . . 120.4(4)
C113 C114 C115 . . 119.9(5)
C113 C114 H114 . . 120.4(5)
C115 C114 H114 . . 119.7(6)
C114 C115 C116 . . 120.8(6)
C114 C115 H115 . . 120.2(6)
C116 C115 H115 . . 119.1(6)
C111 C116 C115 . . 120.0(5)
C111 C116 H116 . . 119.5(5)
C115 C116 H116 . . 120.5(6)
P1 C121 C122 . . 122.5(3)
P1 C121 C126 . . 118.5(3)
C122 C121 C126 . . 119.1(4)
C121 C122 C123 . . 119.8(4)
C121 C122 H122 . . 120.0(4)
C123 C122 H122 . . 120.2(5)
C122 C123 C124 . . 121.1(5)
C122 C123 H123 . . 119.2(5)
C124 C123 H123 . . 119.8(5)
C123 C124 C125 . . 119.2(5)
C123 C124 H124 . . 119.9(5)
C125 C124 H124 . . 120.9(4)
C124 C125 C126 . . 120.0(4)
C124 C125 H125 . . 119.8(5)
C126 C125 H125 . . 120.2(4)
C121 C126 C125 . . 120.9(4)
C121 C126 H126 . . 119.5(4)
C125 C126 H126 . . 119.6(4)
P1 C131 C132 . . 120.0(3)
P1 C131 C136 . . 120.7(3)
C132 C131 C136 . . 119.2(3)
C131 C132 C133 . . 120.5(4)
C131 C132 H132 . . 119.6(4)
C133 C132 H132 . . 119.8(4)
C132 C133 C134 . . 119.5(4)
C132 C133 H133 . . 120.1(4)
C134 C133 H133 . . 120.4(4)
C133 C134 C135 . . 120.9(4)
C133 C134 H134 . . 119.5(5)
C135 C134 H134 . . 119.6(4)
C134 C135 C136 . . 119.5(4)
C134 C135 H135 . . 120.2(4)
C136 C135 H135 . . 120.2(5)
C131 C136 C135 . . 120.3(4)
C131 C136 H136 . . 119.4(4)
C135 C136 H136 . . 120.3(4)
Pt C1 N2 . . 126.8(4)
Pt C1 N5 . . 127.5(4)
N2 C1 N5 . . 105.6(4)
C1 N2 C21 . . 124.9(5)
C1 N2 C3 . . 110.5(5)
C21 N2 C3 . . 124.6(5)
N2 C21 H21a . . 108.0(4)
N2 C21 H21b . . 116.8(5)
N2 C21 H21a . 8 108.0(4)
H21a C21 H21b . . 102.2(4)
H21a C21 H21a . 8 120.1(6)
H21b C21 H21a . 8 102.2(4)
N2 C3 C31 . . 120.2(6)
N2 C3 C4 . . 107.0(5)
C31 C3 C4 . . 132.7(6)
C3 C31 H31a . . 117.1(4)
C3 C31 H31b . . 108.6(7)
C3 C31 H31a . 8 117.1(4)
H31a C31 H31b . . 101.6(5)
H31a C31 H31a . 8 108.5(8)
H31b C31 H31a . 8 101.6(5)
C3 C4 C41 . . 131.9(6)
C3 C4 N5 . . 106.5(5)
C41 C4 N5 . . 121.6(5)
C4 C41 H41a . . 110.9(5)
C4 C41 H41b . . 110.4(6)
C4 C41 H41a . 8 110.9(5)
H41a C41 H41b . . 108.0(5)
H41a C41 H41a . 8 108.5(7)
H41b C41 H41a . 8 108.0(5)
C1 N5 C4 . . 110.4(4)
C1 N5 C51 . . 125.7(5)
C4 N5 C51 . . 124.0(5)
N5 C51 H51a . . 105.0(4)
N5 C51 H51b . . 127.4(6)
N5 C51 H51a . 8 105.0(4)
H51a C51 H51b . . 105.7(4)
H51a C51 H51a . 8 106.9(6)
H51b C51 H51a . 8 105.7(4)
F1 B F2 . . 103.9(3)
F1 B F3 . . 112.5(3)
F1 B F1 . 8 98.2(3)
F2 B F3 . . 122.7(5)
F2 B F1 . 8 103.9(3)
F3 B F1 . 8 112.5(3)
Cl1 C10 H10a . . 111.1(5)
Cl1 C10 H10b . . 109.6(5)
Cl1 C10 Cl1 . 8 109.9(5)
H10a C10 H10b . . 105.3(8)
H10a C10 Cl1 . 8 111.1(5)
H10b C10 Cl1 . 8 109.6(5)
C20 Cl21 C20' . . 20.6(18)
C20 Cl21 H20'a . . 5.6(4)
C20' Cl21 H20'a . . 26.2(17)
C20 Cl22 Cl21' . . 75.2(8)
C20 Cl22 C20' . . 7(4)
C20 Cl22 H20'b . . 52.3(5)
C20 Cl22 Cl21' . 8 75.2(8)
Cl21' Cl22 C20' . . 71(2)
Cl21' Cl22 H20'b . . 107.3(8)
Cl21' Cl22 Cl21' . 8 102.3(11)
C20' Cl22 H20'b . . 59(4)
C20' Cl22 Cl21' . 8 71(2)
H20'b Cl22 Cl21' . 8 107.3(8)
Cl21 C20 Cl22 . . 112.3(8)
Cl21 C20 Cl21' . . 79.6(8)
Cl21 C20 C20' . . 104(5)
Cl21 C20 H20 . . 107.6(9)
Cl21 C20 H20'a . . 52(4)
Cl21 C20 H20'b . . 147.8(10)
Cl21 C20 Cl21' . 8 79.6(8)
Cl21 C20 H20 . 8 107.6(9)
Cl22 C20 Cl21' . . 50.4(7)
Cl22 C20 C20' . . 9(5)
Cl22 C20 H20 . . 110.1(9)
Cl22 C20 H20'a . . 165(4)
Cl22 C20 H20'b . . 35.6(4)
Cl22 C20 Cl21' . 8 50.4(7)
Cl22 C20 H20 . 8 110.1(9)
Cl21' C20 C20' . . 46(3)
Cl21' C20 H20 . . 85.7(7)
Cl21' C20 H20'a . . 120(3)
Cl21' C20 H20'b . . 75.4(8)
Cl21' C20 Cl21' . 8 76.7(9)
Cl21' C20 H20 . 8 159.7(12)
C20' C20 H20 . . 114(3)
C20' C20 H20'a . . 156(7)
C20' C20 H20'b . . 44(5)
C20' C20 Cl21' . 8 46(3)
C20' C20 H20 . 8 114(3)
H20 C20 H20'a . . 78(2)
H20 C20 H20'b . . 90.4(9)
H20 C20 Cl21' . 8 159.7(12)
H20 C20 H20 . 8 109.2(14)
H20'a C20 H20'b . . 160(4)
H20'a C20 Cl21' . 8 120(3)
H20'a C20 H20 . 8 78(2)
H20'b C20 Cl21' . 8 75.4(8)
H20'b C20 H20 . 8 90.4(9)
Cl21' C20 H20 8 8 85.7(7)
Cl22 Cl21' C20 . . 54.4(7)
Cl22 Cl21' C20' . . 35(2)
C20 Cl21' C20' . . 20(2)
Cl21 C20' Cl22 . . 140(5)
Cl21 C20' C20 . . 56(5)
Cl21 C20' Cl21' . . 82(3)
Cl21 C20' H20 . . 77(3)
Cl21 C20' H20'a . . 51(3)
Cl21 C20' H20'b . . 159(5)
Cl21 C20' Cl21' . 8 82(3)
Cl21 C20' H20 . 8 77(3)
Cl22 C20' C20 . . 165(9)
Cl22 C20' Cl21' . . 74(3)
Cl22 C20' H20 . . 134(4)
Cl22 C20' H20'a . . 170(8)
Cl22 C20' H20'b . . 62(4)
Cl22 C20' Cl21' . 8 74(3)
Cl22 C20' H20 . 8 134(4)
C20 C20' Cl21' . . 115(4)
C20 C20' H20 . . 37(2)
C20 C20' H20'a . . 5.1(16)
C20 C20' H20'b . . 103(7)
C20 C20' Cl21' . 8 115(4)
C20 C20' H20 . 8 37(2)
Cl21' C20' H20 . . 91.6(12)
Cl21' C20' H20'a . . 112(4)
Cl21' C20' H20'b . . 110(3)
Cl21' C20' Cl21' . 8 104(4)
Cl21' C20' H20 . 8 152(4)
H20 C20' H20'a . . 39.6(18)
H20 C20' H20'b . . 85(4)
H20 C20' Cl21' . 8 152(4)
H20 C20' H20 . 8 65(3)
H20'a C20' H20'b . . 108(6)
H20'a C20' Cl21' . 8 112(4)
H20'a C20' H20 . 8 39.6(18)
H20'b C20' Cl21' . 8 110(3)
H20'b C20' H20 . 8 85(4)
Cl21' C20' H20 8 8 91.6(12)
C20 H20 C20' . . 29(2)
C20 H20 H20'a . . 12.5(8)
C20' H20 H20'a . . 41(2)
Cl21 H20'a C20 . . 122(4)
Cl21 H20'a C20' . . 103(4)
Cl21 H20'a H20 . . 118.30(3)
Cl21 H20'a H20 . 8 118.30(3)
C20 H20'a C20' . . 19(6)
C20 H20'a H20 . . 89(2)
C20 H20'a H20 . 8 89(2)
C20' H20'a H20 . . 100(2)
C20' H20'a H20 . 8 100(2)
H20 H20'a H20 . 8 112.852(4)
Cl22 H20'b C20 . . 92.1(6)
Cl22 H20'b C20' . . 59(4)
C20 H20'b C20' . . 33(4)

loop_
_geom_bond_atom_site_label_1
_geom_bond_atom_site_label_2
_geom_bond_site_symmetry_2
_geom_bond_distance
Pt I . 2.6449(5)
Pt P1 . 2.3153(10)
Pt C1 . 1.995(5)
Pt P1 8 2.3153(10)
P1 C111 . 1.826(4)
P1 C121 . 1.827(4)
P1 C131 . 1.814(4)
C111 C112 . 1.385(6)
C111 C116 . 1.384(7)
C112 C113 . 1.388(5)
C112 H112 . .959(4)
C113 C114 . 1.367(7)
C113 H113 . .957(4)
C114 C115 . 1.371(8)
C114 H114 . .958(5)
C115 C116 . 1.387(8)
C115 H115 . .968(7)
C116 H116 . .956(5)
C121 C122 . 1.382(6)
C121 C126 . 1.393(5)
C122 C123 . 1.384(7)
C122 H122 . .959(4)
C123 C124 . 1.383(7)
C123 H123 . .963(5)
C124 C125 . 1.382(7)
C124 H124 . .960(5)
C125 C126 . 1.380(6)
C125 H125 . .956(4)
C126 H126 . .961(4)
C131 C132 . 1.403(6)
C131 C136 . 1.389(5)
C132 C133 . 1.385(6)
C132 H132 . .962(4)
C133 C134 . 1.384(6)
C133 H133 . .960(4)
C134 C135 . 1.387(7)
C134 H134 . .961(4)
C135 C136 . 1.397(6)
C135 H135 . .965(4)
C136 H136 . .961(4)
C1 N2 . 1.343(6)
C1 N5 . 1.340(7)
N2 C21 . 1.467(8)
N2 C3 . 1.380(8)
C21 H21a . .952(3)
C21 H21b . .944(6)
C21 H21a 8 .952(3)
C3 C31 . 1.485(9)
C3 C4 . 1.340(8)
C31 H31a . .956(5)
C31 H31b . .955(8)
C31 H31a 8 .956(5)
C4 C41 . 1.487(9)
C4 N5 . 1.392(7)
C41 H41a . .956(4)
C41 H41b . .954(8)
C41 H41a 8 .956(4)
N5 C51 . 1.436(7)
C51 H51a . .955(4)
C51 H51b . .873(6)
C51 H51a 8 .955(4)
B F1 . 1.490(4)
B F2 . 1.369(7)
B F3 . 1.217(7)
B F1 8 1.490(4)
Cl1 C10 . 1.769(5)
C10 H10a . .962(11)
C10 H10b . .989(10)
Cl21 C20 . 1.780(14)
Cl21 C20' . 2.09(7)
Cl21 H20'a . 1.662(3)
Cl22 C20 . 1.711(15)
Cl22 Cl21' . 1.62(2)
Cl22 C20' . .97(6)
Cl22 H20'b . .996(5)
Cl22 Cl21' 8 1.62(2)
C20 Cl21' . 2.04(2)
C20 C20' . .76(6)
C20 H20 . .952(8)
C20 H20'a . .206(14)
C20 H20'b . 1.356(14)
C20 Cl21' 8 2.04(2)
C20 H20 8 .952(8)
Cl21' C20' . 1.60(4)
C20' H20 . 1.44(5)
C20' H20'a . .95(6)
C20' H20'b . .97(7)
C20' H20 8 1.44(5)
H20 H20'a . .93098(4)

loop_
_geom_contact_atom_site_label_1
_geom_contact_atom_site_label_2
_geom_contact_distance
_geom_contact_site_symmetry_2
Pt C111 3.425(4) 8
Pt C111 3.425(4) .
Pt C112 3.582(4) 8
Pt C112 3.582(4) .
Pt C121 3.511(4) .
Pt C121 3.511(4) 8
Pt C131 3.480(4) .
Pt C131 3.480(4) 8
Pt C136 3.597(4) 8
Pt C136 3.597(4) .
Pt N2 3.000(4) .
Pt C21 3.400(6) .
Pt N5 3.006(4) .
Pt C51 3.419(6) .
Pt H112 3.0478(2) .
Pt H112 3.0478(2) 8
Pt H136 3.0072(2) .
Pt H136 3.0072(2) 8
Pt H21b 2.9611(2) .
Pt H51b 3.1672(3) .
I P1 3.4870(10) .
I P1 3.4870(10) 8
P1 P1 4.6279(14) 8
P1 C112 2.767(4) .
P1 C116 2.830(5) .
P1 C122 2.822(5) .
P1 C126 2.776(4) .
P1 C132 2.793(4) .
P1 C136 2.791(4) .
P1 C1 3.082(3) .
P1 N2 3.837(4) .
P1 N5 3.805(4) .
P1 H112 2.8311(9) .
P1 H116 2.9383(9) .
P1 H122 2.9297(10) .
P1 H126 2.8430(9) .
P1 H132 2.8812(10) .
P1 H136 2.8797(10) .
C111 C113 2.415(5) .
C111 C114 2.780(6) .
C111 C115 2.400(7) .
C111 C121 2.869(5) .
C111 C131 2.986(5) .
C111 H112 2.034(4) .
C111 H116 2.033(4) .
C111 H122 2.628(4) .
C112 C114 2.381(7) .
C112 C115 2.738(8) .
C112 C116 2.380(7) .
C112 F3 3.622(7) 3
C112 H113 2.042(4) .
C113 C115 2.370(8) .
C113 C116 2.763(7) .
C113 F2 3.549(6) 3
C113 H112 2.040(4) .
C113 H114 2.027(4) .
C114 C116 2.398(7) .
C114 H113 2.027(6) .
C114 H115 2.037(6) .
C115 Cl21' 3.06(2) '2 554'
C115 H114 2.025(6) .
C115 H116 2.046(6) .
C116 H115 2.041(5) .
C121 C123 2.393(7) .
C121 C124 2.785(6) .
C121 C125 2.412(6) .
C121 C131 2.821(5) .
C121 H122 2.038(4) .
C121 H126 2.045(4) .
C122 C124 2.410(6) .
C122 C125 2.772(6) .
C122 C126 2.391(6) .
C122 H123 2.035(5) .
C123 C125 2.385(7) .
C123 C126 2.746(7) .
C123 H122 2.043(5) .
C123 H124 2.039(5) .
C124 C126 2.392(7) .
C124 H123 2.040(5) .
C124 H125 2.034(5) .
C125 H124 2.048(5) .
C125 H126 2.035(5) .
C126 H125 2.037(4) .
C131 C133 2.421(6) .
C131 C134 2.780(6) .
C131 C135 2.416(5) .
C131 H132 2.057(4) .
C131 H136 2.041(4) .
C132 C134 2.393(6) .
C132 C135 2.779(6) .
C132 C136 2.409(6) .
C132 H116 2.605(4) .
C132 H133 2.043(4) .
C133 C135 2.410(6) .
C133 C136 2.786(6) .
C133 F1 3.192(5) '4 546'
C133 F3 3.541(6) '4 546'
C133 H132 2.042(4) .
C133 H134 2.037(4) .
C134 C136 2.405(6) .
C134 F1 3.224(6) '4 546'
C134 H133 2.045(5) .
C134 H135 2.049(5) .
C135 F1 3.303(6) 8
C135 F2 3.415(5) .
C135 H134 2.041(5) .
C135 H136 2.057(5) .
C136 F2 3.491(6) .
C136 H135 2.059(4) .
C1 C21 2.492(8) .
C1 C3 2.238(8) .
C1 C4 2.243(8) .
C1 C51 2.470(8) .
C1 H21b 2.673(5) .
N2 C31 2.485(9) .
N2 C4 2.187(8) .
N2 N5 2.138(6) .
N2 H21a 1.981(4) .
N2 H21a 1.981(4) 8
N2 H21b 2.072(5) .
N2 H31b 2.502(4) .
C21 C3 2.522(9) .
C21 C31 2.963(10) .
C21 F2 3.512(8) .
C21 H31b 2.465(6) .
C3 C41 2.582(9) .
C3 N5 2.188(7) .
C3 H31a 2.101(5) 8
C3 H31a 2.101(5) .
C3 H31b 2.006(6) .
C31 C4 2.589(9) .
C4 C51 2.497(8) .
C4 H41a 2.035(6) .
C4 H41a 2.035(6) 8
C4 H41b 2.028(6) .
C4 H51a 2.655(6) .
C4 H51a 2.655(6) 8
C41 N5 2.514(8) .
C41 C51 2.975(10) .
N5 H41b 2.567(4) .
N5 H51a 1.919(4) .
N5 H51a 1.919(4) 8
N5 H51b 2.085(4) .
C51 F3 3.072(8) 3
C51 H41b 2.527(6) .
B H113 3.119(3) '3 455'
B H113 3.119(3) '6 455'
B H133 3.227(3) '5 556'
B H133 3.227(3) '4 556'
B H134 3.4086(13) '5 556'
B H134 3.4086(13) '4 556'
B H135 3.268(3) 8
B H135 3.268(3) .
B H10b 3.252(4) '3 456'
F1 F1 2.252(5) 8
F1 F2 2.252(6) .
F1 F3 2.255(6) .
F1 C10 3.299(9) '3 456'
F1 Cl22 3.416(5) .
F1 Cl21' 3.68(2) 8
F1 H113 3.334(4) '3 455'
F1 H133 2.679(3) '4 556'
F1 H134 2.740(3) '4 556'
F1 H135 2.399(3) 8
F1 H10a 2.804(4) '3 456'
F1 H10b 2.914(4) '3 456'
F2 F3 2.270(8) .
F2 Cl22 3.703(7) .
F2 H113 2.651(3) '3 455'
F2 H113 2.651(3) '6 455'
F2 H135 2.877(3) 8
F2 H135 2.877(3) .
F2 H136 3.043(5) 8
F2 H136 3.043(5) .
F2 H21b 2.827(5) .
F3 H112 2.934(6) '3 455'
F3 H112 2.934(6) '6 455'
F3 H113 3.204(5) '6 455'
F3 H113 3.204(5) '3 455'
F3 H133 2.778(5) '4 556'
F3 H133 2.778(5) '5 556'
F3 H134 3.2560(5) '5 556'
F3 H134 3.2560(5) '4 556'
F3 H51a 3.145(5) '3 455'
F3 H51a 3.145(5) '6 455'
F3 H51b 2.403(5) '3 455'
F3 H10b 3.236(7) '3 456'
Cl1 Cl1 2.8967(19) 8
Cl1 H10a 2.2978(14) .
Cl1 H10b 2.2983(15) .
Cl21 Cl22 2.899(6) .
Cl21 Cl21' 2.45(2) .
Cl21 Cl21' 2.45(2) 8
Cl21 H41b 2.797(3) '1 556'
Cl21 H20 2.257(3) 8
Cl21 H20 2.257(3) .
Cl22 H20 2.225(4) 8
Cl22 H20 2.225(4) .
Cl22 H20'a 1.911(5) .
Cl21' Cl21' 2.53(3) 8
Cl21' H20 2.18(2) .
Cl21' H20'a 2.15(2) .
Cl21' H20'b 2.14(2) .
H112 H113 2.33932(11) .
H113 H114 2.33540(11) .
H114 H115 2.33219(8) .
H115 H116 2.34307(11) .
H116 H132 2.26643(11) .
H122 H123 2.33663(10) .
H123 H124 2.33941(12) .
H124 H125 2.35067(9) .
H125 H126 2.33668(10) .
H132 H133 2.34483(9) .
H133 H134 2.34344(9) .
H134 H135 2.34743(15) .
H135 H136 2.36811(9) .
H21a H21a 1.64938(10) 8
H21a H21b 1.47549(5) .
H21a H31b 2.36811(10) .
H31a H31a 1.55133(10) 8
H31a H31b 1.48110(7) .
H41a H41a 1.55133(10) 8
H41a H41b 1.54548(7) .
H41b H51a 2.26102(8) .
H41b H51a 2.26102(8) 8
H51a H51a 1.53376(10) 8
H51a H51b 1.45740(6) .
H10a H10b 1.55132(8) .
H20 H20 1.55133(10) 8
H20 H20'b 1.66247(6) .
H20'a H20'b 1.55115(7) .
